data_7000832
loop_
_publ_author_name
'Zhao, Xiao-Qing'
'Zhao, Bin'
'Shi, Wei'
'Cheng, Peng'
'Liao, Dai-Zheng'
'Yan, Shi-Ping'

_publ_section_title
;
 Self-assembly of novel 3d--4d--4f heterometal--organic framework based
 on double-stranded helical motifs
;
_journal_issue 13
_journal_name_full 'Dalton Transactions'
_journal_page_first 2281
_journal_page_last 2283
_journal_paper_doi 10.1039/b821295n
_journal_year 2009
_chemical_formula_moiety 'C21 H36 Cd Co Dy N3 O29'
_chemical_formula_sum 'C21 H36 Cd Co Dy N3 O29'
_chemical_formula_weight 1128.36
_chemical_name_systematic
;
?
;
_space_group_IT_number 14
_symmetry_cell_setting monoclinic
_symmetry_space_group_name_Hall '-P 2ybc'
_symmetry_space_group_name_H-M 'P 1 21/c 1'
_atom_sites_solution_hydrogens geom
_atom_sites_solution_primary direct
_atom_sites_solution_secondary difmap
_audit_creation_method SHELXL-97
_cell_angle_alpha 90.00
_cell_angle_beta 110.71(3)
_cell_angle_gamma 90.00
_cell_formula_units_Z 4
_cell_length_a 8.9449(18)
_cell_length_b 24.424(5)
_cell_length_c 18.089(5)
_cell_measurement_reflns_used 5628
_cell_measurement_temperature 113(2)
_cell_measurement_theta_max 27.0983
_cell_measurement_theta_min 2.4342
_cell_volume 3696.5(16)
_computing_cell_refinement CrystalClear
_computing_data_collection CrystalClear
_computing_data_reduction CrystalClear
_computing_structure_refinement 'SHELXL-97 (Sheldrick, 1997)'
_computing_structure_solution 'SHELXS-97 (Sheldrick, 1990)'
_diffrn_ambient_temperature 113(2)
_diffrn_detector_area_resol_mean 7.31
_diffrn_measured_fraction_theta_full 0.996
_diffrn_measured_fraction_theta_max 0.996
_diffrn_measurement_device_type 'Rigaku Saturn'
_diffrn_measurement_method \w
_diffrn_radiation_monochromator Confocal
_diffrn_radiation_source 'Rotating Anode'
_diffrn_radiation_type MoK\a
_diffrn_radiation_wavelength 0.71070
_diffrn_reflns_av_R_equivalents 0.1380
_diffrn_reflns_av_sigmaI/netI 0.1299
_diffrn_reflns_limit_h_max 10
_diffrn_reflns_limit_h_min -10
_diffrn_reflns_limit_k_max 29
_diffrn_reflns_limit_k_min -29
_diffrn_reflns_limit_l_max 21
_diffrn_reflns_limit_l_min -21
_diffrn_reflns_number 27845
_diffrn_reflns_theta_full 25.01
_diffrn_reflns_theta_max 25.01
_diffrn_reflns_theta_min 2.06
_exptl_absorpt_coefficient_mu 3.122
_exptl_absorpt_correction_T_max 1.0000
_exptl_absorpt_correction_T_min 0.8368
_exptl_absorpt_correction_type multi-scan
_exptl_absorpt_process_details 'Jacobson, R. (1998) Private communication'
_exptl_crystal_colour RED
_exptl_crystal_density_diffrn 2.027
_exptl_crystal_density_method 'not measured'
_exptl_crystal_description BLOCK
_exptl_crystal_F_000 2224
_exptl_crystal_size_max 0.16
_exptl_crystal_size_mid 0.14
_exptl_crystal_size_min 0.12
_refine_diff_density_max 1.323
_refine_diff_density_min -1.651
_refine_diff_density_rms 0.236
_refine_ls_extinction_method none
_refine_ls_goodness_of_fit_ref 1.124
_refine_ls_hydrogen_treatment mixed
_refine_ls_matrix_type full
_refine_ls_number_parameters 547
_refine_ls_number_reflns 6494
_refine_ls_number_restraints 30
_refine_ls_restrained_S_all 1.121
_refine_ls_R_factor_all 0.1118
_refine_ls_R_factor_gt 0.0747
_refine_ls_shift/su_max 0.001
_refine_ls_shift/su_mean 0.000
_refine_ls_structure_factor_coef Fsqd
_refine_ls_weighting_details 'calc w=1/[\s^2^(Fo^2^)+(0.0369P)^2^+8.0652P] where P=(Fo^2^+2Fc^2^)/3'
_refine_ls_weighting_scheme calc
_refine_ls_wR_factor_gt 0.1348
_refine_ls_wR_factor_ref 0.1502
_reflns_number_gt 4820
_reflns_number_total 6494
_reflns_threshold_expression >2sigma(I)
_cod_data_source_file b821295n.txt
_cod_data_source_block r71127d
_cod_depositor_comments
;
The following automatic conversions were performed:
'_exptl_absorpt_correction_type' value 'MULTI-SCAN' changed to
'multi-scan' according to
'/home/saulius/struct/CIF-dictionaries/cif_core.dic' dictionary named
'cif_core.dic' version 2.4.1 from 2010-06-29.

Automatic conversion script
Id: cif_fix_enum 1527 2010-12-29 10:47:43Z saulius 
;
_cod_original_cell_volume 3696.5(15)
_cod_original_sg_symbol_H-M P2(1)/c
_cod_database_code 7000832

loop_
_symmetry_equiv_pos_as_xyz
'x, y, z'
'-x, y+1/2, -z+1/2'
'-x, -y, -z'
'x, -y-1/2, z-1/2'

loop_
_atom_site_label
_atom_site_type_symbol
_atom_site_fract_x
_atom_site_fract_y
_atom_site_fract_z
_atom_site_U_iso_or_equiv
_atom_site_adp_type
_atom_site_occupancy
_atom_site_symmetry_multiplicity
_atom_site_calc_flag
_atom_site_refinement_flags
_atom_site_disorder_assembly
_atom_site_disorder_group
Dy1 Dy 0.97694(6) 0.81231(2) 0.43894(3) 0.01483(16) Uani 1 1 d . . .
Cd1 Cd 1.59171(12) 0.91230(4) 0.58530(6) 0.0185(3) Uani 0.75 1 d P . .
Co2 Co 1.59171(12) 0.91230(4) 0.58530(6) 0.0185(3) Uani 0.25 1 d P . .
Co1 Co 0.52704(15) 0.66395(5) 0.50685(8) 0.0194(3) Uani 0.75 1 d P . .
Cd2 Cd 0.52704(15) 0.66395(5) 0.50685(8) 0.0194(3) Uani 0.25 1 d P . .
C1 C 0.8562(13) 0.7268(4) 0.5485(7) 0.015(3) Uani 1 1 d . . .
C2 C 1.0051(13) 0.7496(4) 0.6093(6) 0.014(2) Uani 1 1 d . . .
C3 C 1.0651(13) 0.7306(4) 0.6855(7) 0.015(3) Uani 1 1 d . . .
H3A H 1.0121 0.7030 0.7018 0.018 Uiso 1 1 d R . .
C4 C 1.2075(14) 0.7528(4) 0.7377(7) 0.019(3) Uani 1 1 d . . .
C5 C 1.2801(14) 0.7944(4) 0.7101(7) 0.017(3) Uani 1 1 d . . .
H5 H 1.3736 0.8110 0.7430 0.020 Uiso 1 1 d R . .
C6 C 1.2098(13) 0.8110(4) 0.6320(7) 0.015(3) Uani 1 1 d . . .
C7 C 1.2841(13) 0.8528(4) 0.5934(8) 0.017(3) Uani 1 1 d . . .
C8 C 0.7985(14) 0.9209(5) 0.4792(7) 0.020(3) Uani 1 1 d . . .
C9 C 0.8697(13) 0.9456(4) 0.4222(7) 0.015(3) Uani 1 1 d . . .
C10 C 0.8550(14) 1.0009(5) 0.4035(7) 0.021(3) Uani 1 1 d . . .
H10 H 0.7959 1.0244 0.4230 0.026 Uiso 1 1 d R . .
C11 C 0.9354(13) 1.0193(4) 0.3531(7) 0.018(3) Uani 1 1 d . . .
C12 C 1.0180(13) 0.9828(5) 0.3224(7) 0.020(3) Uani 1 1 d . . .
H12 H 1.0675 0.9937 0.2875 0.025 Uiso 1 1 d R . .
C13 C 1.0210(13) 0.9284(4) 0.3464(7) 0.017(3) Uani 1 1 d . . .
C14 C 1.1078(13) 0.8842(4) 0.3193(7) 0.012(2) Uani 1 1 d . . .
C15 C 0.6764(15) 0.7850(5) 0.2709(8) 0.025(3) Uani 1 1 d . . .
C16 C 0.7840(12) 0.7340(4) 0.2800(6) 0.011(2) Uani 1 1 d . . .
C17 C 0.7402(13) 0.6912(4) 0.2253(7) 0.018(3) Uani 1 1 d . . .
H17 H 0.6438 0.6921 0.1829 0.022 Uiso 1 1 d R . .
C18 C 0.8441(14) 0.6471(5) 0.2363(7) 0.019(3) Uani 1 1 d . . .
C19 C 0.9852(13) 0.6474(5) 0.3035(7) 0.018(3) Uani 1 1 d . . .
H19 H 1.0552 0.6179 0.3138 0.022 Uiso 1 1 d R . .
C20 C 1.0165(13) 0.6922(4) 0.3532(7) 0.016(3) Uani 1 1 d . . .
C21 C 1.1633(15) 0.6968(4) 0.4238(8) 0.021(3) Uani 1 1 d . . .
N1 N 1.0728(10) 0.7899(4) 0.5818(5) 0.014(2) Uani 1 1 d . . .
N2 N 0.9489(10) 0.9096(4) 0.3950(6) 0.017(2) Uani 1 1 d . . .
N3 N 0.9174(10) 0.7352(3) 0.3440(5) 0.012(2) Uani 1 1 d . . .
O1 O 0.8134(9) 0.7492(3) 0.4806(5) 0.0181(18) Uani 1 1 d . . .
O2 O 0.7821(9) 0.6891(3) 0.5676(5) 0.0223(19) Uani 1 1 d . . .
O3 O 1.2783(10) 0.7352(3) 0.8117(5) 0.025(2) Uani 1 1 d . . .
H3 H 1.2158 0.7159 0.8241 0.038 Uiso 1 1 d R . .
O4 O 1.4131(9) 0.8750(3) 0.6348(5) 0.0208(19) Uani 1 1 d . . .
O5 O 1.2094(9) 0.8619(3) 0.5210(4) 0.0163(18) Uani 1 1 d . . .
O6 O 0.8233(9) 0.8701(3) 0.4909(5) 0.0160(18) Uani 1 1 d . . .
O7 O 0.7250(9) 0.9504(3) 0.5112(5) 0.0199(19) Uani 1 1 d . . .
O8 O 0.9298(10) 1.0738(3) 0.3367(5) 0.026(2) Uani 1 1 d . . .
H8 H 1.0178 1.0842 0.3379 0.039 Uiso 1 1 d R . .
O9 O 1.1721(10) 0.8955(3) 0.2699(5) 0.026(2) Uani 1 1 d . . .
O10 O 1.1110(9) 0.8364(3) 0.3506(5) 0.0172(18) Uani 1 1 d . . .
O11 O 0.7263(8) 0.8177(3) 0.3304(5) 0.0178(18) Uani 1 1 d . . .
O12 O 0.5565(9) 0.7917(3) 0.2123(5) 0.0228(19) Uani 1 1 d . . .
O13 O 0.8141(10) 0.6065(3) 0.1838(5) 0.0208(19) Uani 1 1 d . . .
O14 O 1.2693(10) 0.6604(3) 0.4383(5) 0.024(2) Uani 1 1 d . . .
O15 O 1.1781(9) 0.7405(3) 0.4661(5) 0.0168(18) Uani 1 1 d . . .
O16 O 0.5358(10) 0.7047(3) 0.4033(5) 0.031(2) Uani 1 1 d . . .
H16A H 0.4688 0.7293 0.3840 0.037 Uiso 1 1 d R . .
H16B H 0.6208 0.7281 0.4164 0.037 Uiso 1 1 d R . .
O17 O 0.5678(12) 0.5909(4) 0.4613(6) 0.055(3) Uani 1 1 d . . .
H17A H 0.5409 0.5611 0.4776 0.066 Uiso 1 1 d R . .
H17B H 0.6114 0.5901 0.4265 0.066 Uiso 1 1 d R . .
O18 O 0.5164(11) 0.6223(4) 0.6075(6) 0.046(3) Uani 1 1 d . . .
H18A H 0.4969 0.6399 0.6436 0.055 Uiso 1 1 d R . .
H18B H 0.5319 0.5879 0.6118 0.055 Uiso 1 1 d R . .
O19 O 0.4714(9) 0.7396(3) 0.5625(5) 0.0211(19) Uani 1 1 d . . .
H19A H 0.5473 0.7598 0.5911 0.025 Uiso 1 1 d R . .
H19B H 0.3751 0.7482 0.5550 0.025 Uiso 1 1 d R . .
O20 O 1.5608(10) 0.8363(3) 0.5147(5) 0.029(2) Uani 1 1 d . . .
H20A H 1.4858 0.8339 0.4701 0.035 Uiso 1 1 d R . .
H20B H 1.6240 0.8095 0.5324 0.035 Uiso 1 1 d R . .
O21 O 1.3730(10) 0.9425(3) 0.4817(5) 0.0190(19) Uani 1 1 d . . .
H21A H 1.350(14) 0.973(5) 0.482(7) 0.023 Uiso 1 1 d . . .
H21B H 1.310(14) 0.918(5) 0.483(7) 0.023 Uiso 1 1 d . . .
O22 O 1.5895(10) 0.9907(3) 0.6428(5) 0.035(2) Uani 1 1 d . . .
H22A H 1.5191 1.0145 0.6199 0.042 Uiso 1 1 d R . .
H22B H 1.6587 0.9973 0.6881 0.042 Uiso 1 1 d R . .
O23 O 0.5077(11) 0.9003(4) 0.3100(6) 0.048(3) Uani 1 1 d . . .
H23A H 0.5894 0.8799 0.3199 0.057 Uiso 1 1 d R . .
H23B H 0.4885 0.9133 0.3494 0.057 Uiso 1 1 d R . .
O24 O 0.2502(14) 0.5554(4) 0.5718(7) 0.069(4) Uani 1 1 d . . .
H24A H 0.2254 0.5473 0.5230 0.082 Uiso 1 1 d R . .
H24B H 0.1804 0.5732 0.5842 0.082 Uiso 1 1 d R . .
O25 O 0.9827(13) 0.9112(5) 0.1108(7) 0.073(4) Uani 1 1 d . . .
H25A H 0.9066 0.8881 0.0987 0.088 Uiso 1 1 d R . .
H25B H 1.0658 0.9035 0.1505 0.088 Uiso 1 1 d R . .
O26 O 0.3387(14) 0.5489(5) 0.3263(7) 0.076(4) Uani 1 1 d . . .
H26A H 0.4146 0.5449 0.3084 0.092 Uiso 1 1 d R . .
H26B H 0.2699 0.5736 0.3040 0.092 Uiso 1 1 d R . .
O27 O 0.5413(17) 0.0138(5) 0.7814(8) 0.093(5) Uani 1 1 d . . .
H27A H 0.5906 0.0059 0.8299 0.112 Uiso 1 1 d R . .
H27B H 0.5189 0.0475 0.7707 0.112 Uiso 1 1 d R . .
O28 O 0.7577(17) 0.5057(5) 0.5586(9) 0.097(5) Uani 1 1 d . . .
H28A H 0.6699 0.4968 0.5640 0.117 Uiso 1 1 d R . .
H28B H 0.8247 0.4799 0.5632 0.117 Uiso 1 1 d R . .
O29 O 0.779(7) 0.980(2) 0.824(4) 0.095(16) Uani 0.25 1 d PU . .
O30 O 0.366(7) 0.026(2) 0.795(4) 0.103(17) Uani 0.25 1 d PU . .
O31 O 0.498(7) 0.584(2) 0.292(3) 0.097(16) Uani 0.25 1 d PU . .
O32 O 0.939(12) 0.472(4) 0.595(6) 0.07(2) Uani 0.13 1 d PU . .
O33 O 0.78(2) 0.593(7) 0.651(10) 0.17(3) Uani 0.13 1 d PU . .

loop_
_atom_site_aniso_label
_atom_site_aniso_U_11
_atom_site_aniso_U_22
_atom_site_aniso_U_33
_atom_site_aniso_U_23
_atom_site_aniso_U_13
_atom_site_aniso_U_12
Dy1 0.0178(3) 0.0113(3) 0.0170(3) -0.0005(2) 0.0083(2) 0.0001(2)
Cd1 0.0200(6) 0.0154(5) 0.0216(6) 0.0026(4) 0.0092(5) -0.0003(4)
Co2 0.0200(6) 0.0154(5) 0.0216(6) 0.0026(4) 0.0092(5) -0.0003(4)
Co1 0.0136(7) 0.0256(7) 0.0191(8) -0.0033(6) 0.0056(6) -0.0033(6)
Cd2 0.0136(7) 0.0256(7) 0.0191(8) -0.0033(6) 0.0056(6) -0.0033(6)
C1 0.023(7) 0.012(6) 0.017(7) -0.003(5) 0.015(6) -0.005(5)
C2 0.022(7) 0.013(6) 0.004(6) -0.003(5) 0.000(5) -0.003(5)
C3 0.023(7) 0.012(6) 0.017(7) 0.002(5) 0.016(6) -0.002(5)
C4 0.030(7) 0.008(6) 0.028(8) -0.007(5) 0.023(6) -0.005(5)
C5 0.023(7) 0.022(6) 0.009(6) -0.006(5) 0.011(5) -0.007(5)
C6 0.017(6) 0.011(6) 0.023(7) 0.001(5) 0.013(5) -0.005(5)
C7 0.016(6) 0.009(6) 0.035(8) -0.003(5) 0.021(6) -0.002(5)
C8 0.026(7) 0.015(6) 0.017(7) 0.006(5) 0.007(6) 0.004(5)
C9 0.013(6) 0.014(6) 0.014(6) 0.005(5) 0.001(5) 0.010(5)
C10 0.024(7) 0.016(6) 0.031(8) -0.002(5) 0.019(6) 0.001(5)
C11 0.017(6) 0.010(6) 0.023(7) 0.000(5) 0.001(5) 0.005(5)
C12 0.008(6) 0.026(7) 0.030(8) 0.004(6) 0.010(5) 0.004(5)
C13 0.015(6) 0.016(6) 0.016(7) -0.006(5) 0.002(5) -0.003(5)
C14 0.014(6) 0.009(6) 0.012(6) 0.003(5) 0.004(5) -0.001(4)
C15 0.032(8) 0.013(6) 0.041(9) -0.001(6) 0.027(7) 0.008(6)
C16 0.012(6) 0.008(5) 0.011(6) 0.002(4) 0.002(5) 0.005(4)
C17 0.019(6) 0.009(6) 0.026(7) 0.000(5) 0.007(5) 0.006(5)
C18 0.029(7) 0.017(6) 0.017(7) -0.006(5) 0.017(6) 0.001(5)
C19 0.016(6) 0.015(6) 0.019(7) -0.001(5) 0.002(5) 0.002(5)
C20 0.022(6) 0.016(6) 0.008(6) -0.002(5) 0.004(5) -0.003(5)
C21 0.035(8) 0.006(6) 0.036(8) -0.002(5) 0.029(7) -0.007(5)
N1 0.007(5) 0.013(5) 0.020(6) -0.001(4) 0.003(4) -0.001(4)
N2 0.012(5) 0.013(5) 0.026(6) -0.004(4) 0.008(5) -0.001(4)
N3 0.012(5) 0.011(5) 0.013(5) -0.006(4) 0.004(4) 0.004(4)
O1 0.016(4) 0.020(4) 0.017(5) 0.007(4) 0.005(4) 0.002(3)
O2 0.024(5) 0.023(5) 0.016(5) 0.000(4) 0.003(4) -0.003(4)
O3 0.027(5) 0.032(5) 0.018(5) 0.003(4) 0.011(4) -0.006(4)
O4 0.020(5) 0.019(4) 0.023(5) 0.002(4) 0.007(4) -0.004(4)
O5 0.026(5) 0.019(4) 0.002(4) 0.001(3) 0.003(4) 0.002(3)
O6 0.019(4) 0.012(4) 0.021(5) -0.002(3) 0.014(4) 0.001(3)
O7 0.023(5) 0.016(4) 0.028(5) -0.004(4) 0.018(4) 0.004(3)
O8 0.028(5) 0.010(4) 0.046(6) 0.007(4) 0.021(5) 0.005(3)
O9 0.041(6) 0.022(5) 0.026(5) 0.000(4) 0.026(5) 0.003(4)
O10 0.025(5) 0.010(4) 0.019(5) 0.000(3) 0.010(4) -0.001(3)
O11 0.015(4) 0.015(4) 0.021(5) -0.002(4) 0.003(4) 0.002(3)
O12 0.019(5) 0.023(5) 0.021(5) 0.000(4) 0.000(4) 0.008(4)
O13 0.032(5) 0.010(4) 0.023(5) -0.009(4) 0.013(4) -0.004(3)
O14 0.032(5) 0.006(4) 0.032(5) -0.003(4) 0.009(4) 0.000(4)
O15 0.019(4) 0.009(4) 0.025(5) -0.002(3) 0.011(4) 0.001(3)
O16 0.022(5) 0.038(6) 0.029(6) 0.002(4) 0.004(4) -0.005(4)
O17 0.052(7) 0.066(8) 0.047(7) -0.011(6) 0.018(6) -0.005(6)
O18 0.056(7) 0.025(5) 0.058(8) -0.001(5) 0.021(6) 0.007(5)
O19 0.017(4) 0.018(4) 0.021(5) 0.002(4) -0.002(4) -0.002(3)
O20 0.025(5) 0.021(5) 0.041(6) 0.004(4) 0.013(4) 0.008(4)
O21 0.023(5) 0.017(5) 0.018(5) 0.001(4) 0.008(4) -0.006(4)
O22 0.031(6) 0.031(5) 0.032(6) -0.008(4) -0.003(4) 0.007(4)
O23 0.031(6) 0.035(6) 0.079(9) -0.003(5) 0.022(6) 0.017(5)
O24 0.086(10) 0.048(7) 0.080(10) -0.012(6) 0.040(8) -0.007(6)
O25 0.056(8) 0.070(9) 0.072(9) 0.018(7) -0.003(7) 0.000(6)
O26 0.061(9) 0.092(10) 0.063(9) -0.011(7) 0.006(7) 0.020(7)
O27 0.135(14) 0.064(9) 0.080(11) 0.018(8) 0.038(10) -0.010(8)
O28 0.108(12) 0.079(10) 0.110(13) -0.019(9) 0.044(10) -0.007(9)
O29 0.095(16) 0.095(16) 0.095(16) 0.0000(10) 0.034(6) 0.0000(10)
O30 0.103(17) 0.103(17) 0.103(17) 0.0000(10) 0.036(6) 0.0000(10)
O31 0.097(16) 0.097(16) 0.097(16) 0.0000(10) 0.034(6) 0.0000(10)
O32 0.07(2) 0.07(2) 0.07(2) 0.0000(10) 0.026(8) 0.0000(10)
O33 0.17(3) 0.17(3) 0.17(3) 0.0000(10) 0.062(11) 0.0000(10)

loop_
_atom_type_symbol
_atom_type_description
_atom_type_scat_dispersion_real
_atom_type_scat_dispersion_imag
_atom_type_scat_source
C C 0.0033 0.0016 'International Tables Vol C Tables 4.2.6.8 and 6.1.1.4'
H H 0.0000 0.0000 'International Tables Vol C Tables 4.2.6.8 and 6.1.1.4'
Cd Cd -0.8075 1.2024 'International Tables Vol C Tables 4.2.6.8 and 6.1.1.4'
Co Co 0.3494 0.9721 'International Tables Vol C Tables 4.2.6.8 and 6.1.1.4'
Dy Dy -0.1892 4.4098 'International Tables Vol C Tables 4.2.6.8 and 6.1.1.4'
N N 0.0061 0.0033 'International Tables Vol C Tables 4.2.6.8 and 6.1.1.4'
O O 0.0106 0.0060 'International Tables Vol C Tables 4.2.6.8 and 6.1.1.4'

loop_
_geom_angle_atom_site_label_1
_geom_angle_atom_site_label_2
_geom_angle_atom_site_label_3
_geom_angle
_geom_angle_site_symmetry_1
_geom_angle_site_symmetry_3
_geom_angle_publ_flag
O6 Dy1 O10 127.9(2) . . ?
O6 Dy1 O11 77.8(3) . . ?
O10 Dy1 O11 89.1(3) . . ?
O6 Dy1 O5 87.2(2) . . ?
O10 Dy1 O5 76.1(3) . . ?
O11 Dy1 O5 145.8(2) . . ?
O6 Dy1 O1 76.0(2) . . ?
O10 Dy1 O1 150.1(3) . . ?
O11 Dy1 O1 78.3(3) . . ?
O5 Dy1 O1 127.8(3) . . ?
O6 Dy1 O15 146.6(3) . . ?
O10 Dy1 O15 78.6(2) . . ?
O11 Dy1 O15 127.8(3) . . ?
O5 Dy1 O15 79.8(2) . . ?
O1 Dy1 O15 87.9(2) . . ?
O6 Dy1 N3 135.4(3) . . ?
O10 Dy1 N3 76.1(3) . . ?
O11 Dy1 N3 64.2(3) . . ?
O5 Dy1 N3 137.4(3) . . ?
O1 Dy1 N3 74.1(3) . . ?
O15 Dy1 N3 63.5(3) . . ?
O6 Dy1 N1 75.8(3) . . ?
O10 Dy1 N1 133.0(3) . . ?
O11 Dy1 N1 137.9(3) . . ?
O5 Dy1 N1 64.2(3) . . ?
O1 Dy1 N1 63.9(3) . . ?
O15 Dy1 N1 70.9(3) . . ?
N3 Dy1 N1 117.7(3) . . ?
O6 Dy1 N2 63.5(3) . . ?
O10 Dy1 N2 64.4(3) . . ?
O11 Dy1 N2 74.2(3) . . ?
O5 Dy1 N2 71.6(3) . . ?
O1 Dy1 N2 134.7(3) . . ?
O15 Dy1 N2 137.4(3) . . ?
N3 Dy1 N2 122.1(3) . . ?
N1 Dy1 N2 120.1(3) . . ?
O22 Cd1 O13 87.4(3) . 4_676 ?
O22 Cd1 O20 171.9(3) . . ?
O13 Cd1 O20 100.7(3) 4_676 . ?
O22 Cd1 O4 92.2(3) . . ?
O13 Cd1 O4 99.1(3) 4_676 . ?
O20 Cd1 O4 86.0(3) . . ?
O22 Cd1 O7 90.9(3) . 1_655 ?
O13 Cd1 O7 92.9(3) 4_676 1_655 ?
O20 Cd1 O7 89.3(3) . 1_655 ?
O4 Cd1 O7 167.8(3) . 1_655 ?
O22 Cd1 O21 87.6(3) . . ?
O13 Cd1 O21 172.8(3) 4_676 . ?
O20 Cd1 O21 84.4(3) . . ?
O4 Cd1 O21 86.3(3) . . ?
O7 Cd1 O21 82.0(3) 1_655 . ?
O17 Co1 O18 89.7(4) . . ?
O17 Co1 O16 89.2(4) . . ?
O18 Co1 O16 178.8(3) . . ?
O17 Co1 O14 92.3(3) . 1_455 ?
O18 Co1 O14 96.3(3) . 1_455 ?
O16 Co1 O14 83.1(3) . 1_455 ?
O17 Co1 O2 98.1(3) . . ?
O18 Co1 O2 93.3(3) . . ?
O16 Co1 O2 87.4(3) . . ?
O14 Co1 O2 165.9(3) 1_455 . ?
O17 Co1 O19 174.9(4) . . ?
O18 Co1 O19 85.7(3) . . ?
O16 Co1 O19 95.3(3) . . ?
O14 Co1 O19 86.0(3) 1_455 . ?
O2 Co1 O19 84.4(3) . . ?
O2 C1 O1 125.0(11) . . ?
O2 C1 C2 119.2(10) . . ?
O1 C1 C2 115.8(9) . . ?
N1 C2 C3 123.7(10) . . ?
N1 C2 C1 113.5(9) . . ?
C3 C2 C1 122.8(10) . . ?
C2 C3 C4 119.1(10) . . ?
C2 C3 H3A 120.1 . . ?
C4 C3 H3A 120.8 . . ?
O3 C4 C5 118.6(11) . . ?
O3 C4 C3 123.3(10) . . ?
C5 C4 C3 118.1(11) . . ?
C6 C5 C4 118.6(11) . . ?
C6 C5 H5 120.3 . . ?
C4 C5 H5 121.1 . . ?
N1 C6 C5 123.4(10) . . ?
N1 C6 C7 113.1(10) . . ?
C5 C6 C7 123.4(10) . . ?
O4 C7 O5 125.5(10) . . ?
O4 C7 C6 118.5(11) . . ?
O5 C7 C6 116.0(10) . . ?
O7 C8 O6 125.4(11) . . ?
O7 C8 C9 120.2(10) . . ?
O6 C8 C9 114.4(10) . . ?
N2 C9 C10 124.9(11) . . ?
N2 C9 C8 113.3(9) . . ?
C10 C9 C8 121.8(10) . . ?
C9 C10 C11 116.0(10) . . ?
C9 C10 H10 121.7 . . ?
C11 C10 H10 122.3 . . ?
O8 C11 C12 121.5(11) . . ?
O8 C11 C10 117.5(10) . . ?
C12 C11 C10 121.0(10) . . ?
C11 C12 C13 116.1(11) . . ?
C11 C12 H12 122.3 . . ?
C13 C12 H12 121.6 . . ?
N2 C13 C12 124.7(11) . . ?
N2 C13 C14 112.9(9) . . ?
C12 C13 C14 122.4(10) . . ?
O9 C14 O10 124.5(10) . . ?
O9 C14 C13 119.5(9) . . ?
O10 C14 C13 115.9(9) . . ?
O12 C15 O11 125.5(10) . . ?
O12 C15 C16 121.5(11) . . ?
O11 C15 C16 113.0(11) . . ?
N3 C16 C17 124.7(9) . . ?
N3 C16 C15 114.0(9) . . ?
C17 C16 C15 121.2(10) . . ?
C18 C17 C16 118.2(11) . . ?
C18 C17 H17 121.1 . . ?
C16 C17 H17 120.7 . . ?
O13 C18 C17 121.2(11) . . ?
O13 C18 C19 120.7(10) . . ?
C17 C18 C19 118.0(10) . . ?
C20 C19 C18 118.6(10) . . ?
C20 C19 H19 121.1 . . ?
C18 C19 H19 120.2 . . ?
N3 C20 C19 124.4(11) . . ?
N3 C20 C21 113.2(9) . . ?
C19 C20 C21 122.4(10) . . ?
O14 C21 O15 123.2(12) . . ?
O14 C21 C20 120.1(10) . . ?
O15 C21 C20 116.6(10) . . ?
C2 N1 C6 117.1(10) . . ?
C2 N1 Dy1 121.0(7) . . ?
C6 N1 Dy1 121.0(7) . . ?
C9 N2 C13 117.3(10) . . ?
C9 N2 Dy1 121.4(7) . . ?
C13 N2 Dy1 121.2(7) . . ?
C16 N3 C20 116.0(9) . . ?
C16 N3 Dy1 121.6(6) . . ?
C20 N3 Dy1 122.5(7) . . ?
C1 O1 Dy1 124.4(7) . . ?
C1 O2 Co1 127.8(8) . . ?
C4 O3 H3 109.3 . . ?
C7 O4 Cd1 124.3(7) . . ?
C7 O5 Dy1 125.2(7) . . ?
C8 O6 Dy1 127.3(7) . . ?
C8 O7 Co2 120.5(7) . 1_455 ?
C8 O7 Cd1 120.5(7) . 1_455 ?
Co2 O7 Cd1 0.00(6) 1_455 1_455 ?
C11 O8 H8 109.7 . . ?
C14 O10 Dy1 125.3(7) . . ?
C15 O11 Dy1 126.6(7) . . ?
C18 O13 Co2 128.9(7) . 4_475 ?
C18 O13 Cd1 128.9(7) . 4_475 ?
Co2 O13 Cd1 0.00(6) 4_475 4_475 ?
C21 O14 Cd2 130.8(8) . 1_655 ?
C21 O14 Co1 130.8(8) . 1_655 ?
Cd2 O14 Co1 0.00(10) 1_655 1_655 ?
C21 O15 Dy1 124.2(8) . . ?
Co1 O16 H16A 117.2 . . ?
Co1 O16 H16B 110.4 . . ?
H16A O16 H16B 93.7 . . ?
Co1 O17 H17A 119.4 . . ?
Co1 O17 H17B 120.6 . . ?
H17A O17 H17B 120.0 . . ?
Co1 O18 H18A 120.1 . . ?
Co1 O18 H18B 119.9 . . ?
H18A O18 H18B 120.0 . . ?
Co1 O19 H19A 119.6 . . ?
Co1 O19 H19B 120.4 . . ?
H19A O19 H19B 120.0 . . ?
Cd1 O20 H20A 120.2 . . ?
Cd1 O20 H20B 119.8 . . ?
H20A O20 H20B 120.0 . . ?
Cd1 O21 H21A 117(9) . . ?
Cd1 O21 H21B 98(8) . . ?
H21A O21 H21B 121(10) . . ?
Cd1 O22 H22A 120.0 . . ?
Cd1 O22 H22B 120.0 . . ?
H22A O22 H22B 120.0 . . ?
H23A O23 H23B 117.1 . . ?
H24A O24 H24B 116.2 . . ?
H25A O25 H25B 116.6 . . ?
H26A O26 H26B 116.0 . . ?
O30 O27 H27A 93.6 . . ?
O30 O27 H27B 73.4 . . ?
H27A O27 H27B 116.4 . . ?
O32 O28 H28A 128.0 . . ?
O32 O28 H28B 23.1 . . ?
H28A O28 H28B 116.3 . . ?
O28 O32 H28B 19.6 . . ?

loop_
_geom_bond_atom_site_label_1
_geom_bond_atom_site_label_2
_geom_bond_distance
_geom_bond_site_symmetry_2
_geom_bond_publ_flag
Dy1 O6 2.383(7) . ?
Dy1 O10 2.385(7) . ?
Dy1 O11 2.405(7) . ?
Dy1 O5 2.410(8) . ?
Dy1 O1 2.421(7) . ?
Dy1 O15 2.435(7) . ?
Dy1 N3 2.477(8) . ?
Dy1 N1 2.480(9) . ?
Dy1 N2 2.489(9) . ?
Cd1 O22 2.182(8) . ?
Cd1 O13 2.199(8) 4_676 ?
Cd1 O20 2.213(8) . ?
Cd1 O4 2.279(8) . ?
Cd1 O7 2.283(8) 1_655 ?
Cd1 O21 2.300(9) . ?
Co1 O17 2.052(10) . ?
Co1 O18 2.116(10) . ?
Co1 O16 2.147(9) . ?
Co1 O14 2.199(8) 1_455 ?
Co1 O2 2.240(8) . ?
Co1 O19 2.242(8) . ?
C1 O2 1.253(12) . ?
C1 O1 1.273(13) . ?
C1 C2 1.503(15) . ?
C2 N1 1.340(13) . ?
C2 C3 1.371(15) . ?
C3 C4 1.398(16) . ?
C3 H3A 0.9299 . ?
C4 O3 1.334(14) . ?
C4 C5 1.391(14) . ?
C5 C6 1.389(15) . ?
C5 H5 0.9300 . ?
C6 N1 1.344(13) . ?
C6 C7 1.516(14) . ?
C7 O4 1.255(13) . ?
C7 O5 1.262(14) . ?
C8 O7 1.247(13) . ?
C8 O6 1.265(12) . ?
C8 C9 1.516(15) . ?
C9 N2 1.329(13) . ?
C9 C10 1.388(15) . ?
C10 C11 1.417(16) . ?
C10 H10 0.9298 . ?
C11 O8 1.362(12) . ?
C11 C12 1.393(15) . ?
C12 C13 1.394(15) . ?
C12 H12 0.9300 . ?
C13 N2 1.343(14) . ?
C13 C14 1.509(15) . ?
C14 O9 1.253(12) . ?
C14 O10 1.293(12) . ?
C15 O12 1.223(14) . ?
C15 O11 1.288(14) . ?
C15 C16 1.545(14) . ?
C16 N3 1.337(13) . ?
C16 C17 1.399(15) . ?
C17 C18 1.389(15) . ?
C17 H17 0.9301 . ?
C18 O13 1.334(13) . ?
C18 C19 1.409(16) . ?
C19 C20 1.380(15) . ?
C19 H19 0.9300 . ?
C20 N3 1.345(13) . ?
C20 C21 1.477(16) . ?
C21 O14 1.257(13) . ?
C21 O15 1.292(12) . ?
O3 H3 0.8201 . ?
O7 Co2 2.283(8) 1_455 ?
O7 Cd1 2.283(8) 1_455 ?
O8 H8 0.8200 . ?
O13 Co2 2.199(8) 4_475 ?
O13 Cd1 2.199(8) 4_475 ?
O14 Cd2 2.199(8) 1_655 ?
O14 Co1 2.199(8) 1_655 ?
O16 H16A 0.8344 . ?
O16 H16B 0.9132 . ?
O17 H17A 0.8501 . ?
O17 H17B 0.8499 . ?
O18 H18A 0.8500 . ?
O18 H18B 0.8502 . ?
O19 H19A 0.8502 . ?
O19 H19B 0.8500 . ?
O20 H20A 0.8499 . ?
O20 H20B 0.8500 . ?
O21 H21A 0.78(12) . ?
O21 H21B 0.84(12) . ?
O22 H22A 0.8499 . ?
O22 H22B 0.8500 . ?
O23 H23A 0.8498 . ?
O23 H23B 0.8509 . ?
O24 H24A 0.8537 . ?
O24 H24B 0.8534 . ?
O25 H25A 0.8522 . ?
O25 H25B 0.8519 . ?
O26 H26A 0.8552 . ?
O26 H26B 0.8535 . ?
O27 H27A 0.8526 . ?
O27 H27B 0.8534 . ?
O28 H28A 0.8532 . ?
O28 H28B 0.8534 . ?
